data_7033174
loop_
_publ_author_name
'Santoro, Amedeo'
'Sambiagio, Carlo'
'McGowan, Patrick C.'
'Halcrow, Malcolm A.'

_publ_section_title
;
 Synthesis and coordination chemistry of 1,1,1-tris-(pyrid-2-yl)ethane.
;
_journal_issue 3
_journal_name_full 'Dalton transactions (Cambridge, England : 2003)'
_journal_page_first 1060
_journal_page_last 1069
_journal_paper_doi 10.1039/c4dt02824d
_journal_volume 44
_journal_year 2015
_chemical_formula_moiety 'C34 H30 Fe N10, 2[Cl O4], 4[C2 H3 N]'
_chemical_formula_sum 'C42 H42 Cl2 Fe N10 O8'
_chemical_formula_weight 941.61
_chemical_name_systematic
; 
Bis[1,1,1-tris(pyrid-2-yl)ethane]iron(II) diperchlorate 
tetrakis-acetonitrile solvate
;
_space_group_IT_number 14
_symmetry_cell_setting monoclinic
_symmetry_space_group_name_Hall '-P 2yn'
_symmetry_space_group_name_H-M 'P 1 21/n 1'
_atom_sites_solution_hydrogens geom
_atom_sites_solution_primary direct
_atom_sites_solution_secondary difmap
_audit_creation_method SHELXL-97
_cell_angle_alpha 90.00
_cell_angle_beta 112.518(9)
_cell_angle_gamma 90.00
_cell_formula_units_Z 2
_cell_length_a 12.0918(10)
_cell_length_b 12.7748(8)
_cell_length_c 14.8314(11)
_cell_measurement_reflns_used 3789
_cell_measurement_temperature 100(2)
_cell_measurement_theta_max 29.34
_cell_measurement_theta_min 1.86
_cell_volume 2116.3(3)
_computing_cell_refinement 'CrysAlisPro, Agilent Technologies'
_computing_data_collection 'CrysAlisPro, Agilent Technologies'
_computing_data_reduction 'CrysAlisPro, Agilent Technologies'
_computing_molecular_graphics 'XSEED (Barbour, 2001)'
_computing_publication_material 'local program'
_computing_structure_refinement 'SHELXL-97 (Sheldrick, 1997)'
_computing_structure_solution 'SHELXS-97 (Sheldrick, 1990)'
_diffrn_ambient_temperature 100(2)
_diffrn_detector_area_resol_mean 5.3095
_diffrn_measured_fraction_theta_full 0.843
_diffrn_measured_fraction_theta_max 0.843
_diffrn_measurement_device_type 'SuperNova, Dual, Cu at zero, Atlas'
_diffrn_measurement_method '\w scans'
_diffrn_radiation_monochromator mirror
_diffrn_radiation_source 'SuperNova (Mo) X-ray Source'
_diffrn_radiation_type MoK\a
_diffrn_radiation_wavelength 0.71073
_diffrn_reflns_av_R_equivalents 0.0445
_diffrn_reflns_av_sigmaI/netI 0.0669
_diffrn_reflns_limit_h_max 16
_diffrn_reflns_limit_h_min -16
_diffrn_reflns_limit_k_max 16
_diffrn_reflns_limit_k_min -17
_diffrn_reflns_limit_l_max 20
_diffrn_reflns_limit_l_min -15
_diffrn_reflns_number 11384
_diffrn_reflns_theta_full 29.69
_diffrn_reflns_theta_max 29.69
_diffrn_reflns_theta_min 1.86
_diffrn_standards_decay_% 0
_diffrn_standards_interval_count 0
_diffrn_standards_interval_time 0
_diffrn_standards_number 0
_exptl_absorpt_coefficient_mu 0.549
_exptl_absorpt_correction_T_max 1.000
_exptl_absorpt_correction_T_min 0.969
_exptl_absorpt_correction_type multi-scan
_exptl_absorpt_process_details
; 
CrysAlisPro, Agilent Technologies,
Version 1.171.36.24 (release 03-12-2012 CrysAlis171 .NET)
Empirical absorption correction using spherical harmonics,
 implemented in SCALE3 ABSPACK scaling algorithm.
;
_exptl_crystal_colour brown
_exptl_crystal_density_diffrn 1.478
_exptl_crystal_density_method 'not measured'
_exptl_crystal_description plate
_exptl_crystal_F_000 976
_exptl_crystal_size_max 0.26
_exptl_crystal_size_mid 0.21
_exptl_crystal_size_min 0.07
_refine_diff_density_max 1.087
_refine_diff_density_min -0.632
_refine_diff_density_rms 0.091
_refine_ls_extinction_method none
_refine_ls_goodness_of_fit_ref 1.042
_refine_ls_hydrogen_treatment mixed
_refine_ls_matrix_type full
_refine_ls_number_parameters 301
_refine_ls_number_reflns 5065
_refine_ls_number_restraints 6
_refine_ls_restrained_S_all 1.047
_refine_ls_R_factor_all 0.0785
_refine_ls_R_factor_gt 0.0583
_refine_ls_shift/su_max 0.000
_refine_ls_shift/su_mean 0.000
_refine_ls_structure_factor_coef Fsqd
_refine_ls_weighting_details 'calc w=1/[\s^2^(Fo^2^)+(0.0598P)^2^+2.8686P] where P=(Fo^2^+2Fc^2^)/3'
_refine_ls_weighting_scheme calc
_refine_ls_wR_factor_gt 0.1364
_refine_ls_wR_factor_ref 0.1532
_reflns_number_gt 3894
_reflns_number_total 5065
_reflns_threshold_expression >2sigma(I)
_cod_data_source_file c4dt02824d3.cif
_cod_data_source_block as142217
_cod_depositor_comments 'Adding full bibliography for 7033173--7033183.cif.'
_cod_original_sg_symbol_H-M 'P 21/n'
_cod_database_code 7033174

loop_
_symmetry_equiv_pos_as_xyz
'x, y, z'
'-x+1/2, y+1/2, -z+1/2'
'-x, -y, -z'
'x-1/2, -y-1/2, z-1/2'

loop_
_atom_site_label
_atom_site_type_symbol
_atom_site_fract_x
_atom_site_fract_y
_atom_site_fract_z
_atom_site_U_iso_or_equiv
_atom_site_adp_type
_atom_site_occupancy
_atom_site_symmetry_multiplicity
_atom_site_calc_flag
_atom_site_refinement_flags
_atom_site_disorder_assembly
_atom_site_disorder_group
Fe1 Fe 0.0000 0.5000 0.5000 0.01420(16) Uani 1 2 d S . .
C1 C 0.2830(3) 0.3714(3) 0.7835(2) 0.0258(7) Uani 1 1 d . . .
H1A H 0.3118 0.4278 0.8318 0.039 Uiso 1 1 calc R . .
H1B H 0.3501 0.3430 0.7697 0.039 Uiso 1 1 calc R . .
H1C H 0.2476 0.3158 0.8094 0.039 Uiso 1 1 calc R . .
C2 C 0.1878(2) 0.4149(2) 0.68888(19) 0.0187(6) Uani 1 1 d . . .
N1 N -0.0125(2) 0.49342(18) 0.62851(16) 0.0174(5) Uani 1 1 d . . .
C3 C 0.0794(3) 0.4561(2) 0.70724(19) 0.0203(6) Uani 1 1 d . . .
C4 C 0.0750(3) 0.4569(3) 0.7997(2) 0.0282(7) Uani 1 1 d . . .
H4 H 0.1403 0.4303 0.8541 0.034 Uiso 1 1 calc R . .
C5 C -0.0238(3) 0.4961(3) 0.8121(2) 0.0360(8) Uani 1 1 d . . .
H5 H -0.0268 0.4984 0.8751 0.043 Uiso 1 1 calc R . .
C6 C -0.1196(3) 0.5326(3) 0.7311(2) 0.0315(7) Uani 1 1 d . . .
H6 H -0.195(3) 0.566(3) 0.732(3) 0.038 Uiso 1 1 d . . .
C7 C -0.1106(3) 0.5295(2) 0.6411(2) 0.0224(6) Uani 1 1 d . . .
H7 H -0.1762 0.5538 0.5857 0.027 Uiso 1 1 calc R . .
N2 N 0.0647(2) 0.35641(17) 0.52226(15) 0.0157(5) Uani 1 1 d . . .
C8 C 0.1465(3) 0.3286(2) 0.6108(2) 0.0188(6) Uani 1 1 d . . .
C9 C 0.1911(3) 0.2271(2) 0.6280(2) 0.0278(7) Uani 1 1 d . . .
H9 H 0.245(3) 0.204(3) 0.688(3) 0.033 Uiso 1 1 d . . .
C10 C 0.1532(3) 0.1541(2) 0.5540(2) 0.0306(7) Uani 1 1 d . . .
H10 H 0.180(3) 0.085(3) 0.567(3) 0.037 Uiso 1 1 d . . .
C11 C 0.0716(3) 0.1826(2) 0.4631(2) 0.0248(6) Uani 1 1 d . . .
H11 H 0.0454 0.1339 0.4107 0.030 Uiso 1 1 calc R . .
C12 C 0.0294(2) 0.2837(2) 0.4508(2) 0.0188(6) Uani 1 1 d . . .
H12 H -0.0278 0.3035 0.3886 0.023 Uiso 1 1 calc R . .
N3 N 0.1654(2) 0.55207(18) 0.56682(16) 0.0161(5) Uani 1 1 d . . .
C13 C 0.2406(3) 0.5054(2) 0.64992(19) 0.0170(6) Uani 1 1 d . . .
C14 C 0.3583(3) 0.5394(2) 0.6962(2) 0.0228(6) Uani 1 1 d . . .
H14 H 0.4100 0.5061 0.7544 0.027 Uiso 1 1 calc R . .
C15 C 0.4001(3) 0.6218(3) 0.6574(2) 0.0254(7) Uani 1 1 d . . .
H15 H 0.4806 0.6449 0.6881 0.031 Uiso 1 1 calc R . .
C16 C 0.3231(3) 0.6698(2) 0.5735(2) 0.0222(6) Uani 1 1 d . . .
H16 H 0.348(3) 0.729(3) 0.547(2) 0.027 Uiso 1 1 d . . .
C17 C 0.2070(2) 0.6332(2) 0.5306(2) 0.0178(6) Uani 1 1 d . . .
H17 H 0.1542 0.6666 0.4730 0.021 Uiso 1 1 calc R . .
Cl1 Cl 0.19849(6) 0.89941(6) 0.40465(5) 0.02182(18) Uani 1 1 d . . .
O1 O 0.1502(2) 0.98752(18) 0.34119(17) 0.0346(6) Uani 1 1 d . . .
O2 O 0.1597(3) 0.9004(2) 0.48410(18) 0.0429(7) Uani 1 1 d . . .
O3 O 0.3270(2) 0.9045(2) 0.4446(2) 0.0533(8) Uani 1 1 d . . .
O4 O 0.1604(3) 0.8042(2) 0.35075(18) 0.0511(8) Uani 1 1 d . . .
C19 C 0.6260(4) 0.7158(5) 0.5501(4) 0.0712(15) Uani 1 1 d D . .
C18A C 0.6172(7) 0.8310(5) 0.5303(5) 0.0707(19) Uiso 0.75 1 d PD A 1
H18A H 0.6269 0.8447 0.4687 0.106 Uiso 0.75 1 calc PR A 1
H18B H 0.6803 0.8674 0.5836 0.106 Uiso 0.75 1 calc PR A 1
H18C H 0.5388 0.8564 0.5257 0.106 Uiso 0.75 1 calc PR A 1
N4A N 0.6265(7) 0.6274(5) 0.5595(6) 0.0809(19) Uiso 0.75 1 d PD A 1
C18B C 0.659(2) 0.7985(17) 0.6150(18) 0.098(8) Uiso 0.25 1 d PD A 2
H18D H 0.5866 0.8309 0.6180 0.148 Uiso 0.25 1 calc PR A 2
H18E H 0.7027 0.8504 0.5932 0.148 Uiso 0.25 1 calc PR A 2
H18F H 0.7096 0.7727 0.6799 0.148 Uiso 0.25 1 calc PR A 2
N4B N 0.6218(17) 0.6286(12) 0.5084(14) 0.068(5) Uiso 0.25 1 d PD A 2
C20 C 0.1250(5) 1.1284(4) 0.1545(4) 0.0681(14) Uani 1 1 d . . .
H20A H 0.1638 1.0738 0.2026 0.102 Uiso 1 1 calc R . .
H20B H 0.1863 1.1724 0.1453 0.102 Uiso 1 1 calc R . .
H20C H 0.0755 1.0959 0.0922 0.102 Uiso 1 1 calc R . .
C21 C 0.0519(4) 1.1910(4) 0.1883(3) 0.0536(11) Uani 1 1 d . . .
N5 N -0.0105(4) 1.2405(3) 0.2131(3) 0.0591(10) Uani 1 1 d . . .

loop_
_atom_site_aniso_label
_atom_site_aniso_U_11
_atom_site_aniso_U_22
_atom_site_aniso_U_33
_atom_site_aniso_U_23
_atom_site_aniso_U_13
_atom_site_aniso_U_12
Fe1 0.0166(3) 0.0142(3) 0.0102(3) 0.0013(2) 0.0034(2) -0.0002(2)
C1 0.0279(16) 0.0257(15) 0.0158(13) 0.0048(13) -0.0007(12) 0.0008(13)
C2 0.0197(14) 0.0195(13) 0.0120(12) 0.0026(11) 0.0006(10) 0.0000(11)
N1 0.0209(12) 0.0182(11) 0.0125(10) -0.0008(9) 0.0057(9) -0.0027(10)
C3 0.0265(15) 0.0194(14) 0.0128(12) -0.0016(12) 0.0049(11) -0.0047(12)
C4 0.0335(17) 0.0348(17) 0.0147(13) 0.0026(13) 0.0075(12) -0.0025(15)
C5 0.045(2) 0.048(2) 0.0198(15) 0.0022(15) 0.0167(15) 0.0013(17)
C6 0.0335(18) 0.0408(19) 0.0257(16) -0.0012(15) 0.0174(14) 0.0008(16)
C7 0.0250(15) 0.0245(14) 0.0181(13) -0.0016(12) 0.0087(12) -0.0028(13)
N2 0.0182(11) 0.0163(11) 0.0120(10) 0.0006(9) 0.0051(9) -0.0009(9)
C8 0.0203(14) 0.0171(13) 0.0157(12) 0.0032(11) 0.0032(11) -0.0020(11)
C9 0.0329(18) 0.0190(14) 0.0228(15) 0.0065(13) 0.0008(13) 0.0039(13)
C10 0.0373(18) 0.0162(14) 0.0311(17) 0.0032(14) 0.0049(15) 0.0020(14)
C11 0.0265(16) 0.0187(14) 0.0264(15) -0.0043(13) 0.0070(13) -0.0020(12)
C12 0.0185(13) 0.0174(13) 0.0188(13) -0.0007(12) 0.0052(11) 0.0004(11)
N3 0.0195(11) 0.0165(11) 0.0120(10) -0.0002(9) 0.0058(9) 0.0010(9)
C13 0.0191(13) 0.0173(13) 0.0106(12) -0.0020(11) 0.0011(10) 0.0022(11)
C14 0.0198(14) 0.0256(15) 0.0189(13) 0.0011(13) 0.0030(11) 0.0027(13)
C15 0.0170(14) 0.0318(16) 0.0255(15) -0.0034(14) 0.0059(12) -0.0028(13)
C16 0.0234(15) 0.0225(14) 0.0221(14) -0.0002(13) 0.0103(12) -0.0014(13)
C17 0.0197(14) 0.0169(13) 0.0164(13) 0.0018(11) 0.0066(11) 0.0014(11)
Cl1 0.0234(4) 0.0247(4) 0.0163(3) 0.0035(3) 0.0064(3) 0.0016(3)
O1 0.0376(13) 0.0286(12) 0.0309(12) 0.0125(10) 0.0057(11) 0.0070(10)
O2 0.0584(17) 0.0464(15) 0.0362(14) 0.0006(12) 0.0318(13) -0.0047(13)
O3 0.0235(13) 0.070(2) 0.0606(18) 0.0327(16) 0.0090(12) 0.0036(13)
O4 0.082(2) 0.0289(13) 0.0272(13) -0.0038(11) 0.0038(13) 0.0079(14)
C19 0.040(2) 0.100(4) 0.077(3) -0.006(3) 0.026(2) -0.003(3)
C20 0.086(4) 0.067(3) 0.072(3) 0.021(3) 0.053(3) 0.014(3)
C21 0.058(3) 0.047(2) 0.059(3) 0.016(2) 0.027(2) 0.005(2)
N5 0.063(3) 0.058(2) 0.059(2) -0.004(2) 0.027(2) -0.005(2)

loop_
_atom_type_symbol
_atom_type_description
_atom_type_scat_dispersion_real
_atom_type_scat_dispersion_imag
_atom_type_scat_source
C C 0.0033 0.0016 'International Tables Vol C Tables 4.2.6.8 and 6.1.1.4'
H H 0.0000 0.0000 'International Tables Vol C Tables 4.2.6.8 and 6.1.1.4'
Cl Cl 0.1484 0.1585 'International Tables Vol C Tables 4.2.6.8 and 6.1.1.4'
Fe Fe 0.3463 0.8444 'International Tables Vol C Tables 4.2.6.8 and 6.1.1.4'
N N 0.0061 0.0033 'International Tables Vol C Tables 4.2.6.8 and 6.1.1.4'
O O 0.0106 0.0060 'International Tables Vol C Tables 4.2.6.8 and 6.1.1.4'

loop_
_geom_angle_atom_site_label_1
_geom_angle_atom_site_label_2
_geom_angle_atom_site_label_3
_geom_angle
_geom_angle_site_symmetry_1
_geom_angle_site_symmetry_3
N1 Fe1 N1 180.00 3_566 .
N1 Fe1 N2 91.66(9) . 3_566
N1 Fe1 N2 88.34(9) . .
N2 Fe1 N2 180.00 3_566 .
N1 Fe1 N3 91.88(9) . 3_566
N2 Fe1 N3 91.80(9) . 3_566
N1 Fe1 N3 88.12(9) . .
N2 Fe1 N3 88.20(9) . .
N3 Fe1 N3 180.00 3_566 .
C2 C1 H1A 109.5 . .
C2 C1 H1B 109.5 . .
H1A C1 H1B 109.5 . .
C2 C1 H1C 109.5 . .
H1A C1 H1C 109.5 . .
H1B C1 H1C 109.5 . .
C3 C2 C13 108.4(2) . .
C3 C2 C1 110.7(2) . .
C13 C2 C1 110.0(2) . .
C3 C2 C8 109.1(2) . .
C13 C2 C8 108.6(2) . .
C1 C2 C8 110.0(2) . .
C7 N1 C3 118.4(2) . .
C7 N1 Fe1 121.10(19) . .
C3 N1 Fe1 120.5(2) . .
N1 C3 C4 121.2(3) . .
N1 C3 C2 116.4(2) . .
C4 C3 C2 122.4(3) . .
C5 C4 C3 119.9(3) . .
C5 C4 H4 120.0 . .
C3 C4 H4 120.0 . .
C4 C5 C6 119.1(3) . .
C4 C5 H5 120.4 . .
C6 C5 H5 120.4 . .
C7 C6 C5 118.5(3) . .
C7 C6 H6 115(2) . .
C5 C6 H6 126(2) . .
N1 C7 C6 122.8(3) . .
N1 C7 H7 118.6 . .
C6 C7 H7 118.6 . .
C12 N2 C8 118.4(2) . .
C12 N2 Fe1 121.49(18) . .
C8 N2 Fe1 120.16(18) . .
N2 C8 C9 120.8(3) . .
N2 C8 C2 116.6(2) . .
C9 C8 C2 122.6(2) . .
C10 C9 C8 119.8(3) . .
C10 C9 H9 117(2) . .
C8 C9 H9 124(2) . .
C9 C10 C11 119.7(3) . .
C9 C10 H10 119(2) . .
C11 C10 H10 121(2) . .
C12 C11 C10 117.9(3) . .
C12 C11 H11 121.1 . .
C10 C11 H11 121.1 . .
N2 C12 C11 123.5(3) . .
N2 C12 H12 118.3 . .
C11 C12 H12 118.3 . .
C17 N3 C13 118.4(2) . .
C17 N3 Fe1 121.27(18) . .
C13 N3 Fe1 120.31(19) . .
N3 C13 C14 120.9(3) . .
N3 C13 C2 116.2(2) . .
C14 C13 C2 122.9(2) . .
C15 C14 C13 120.0(3) . .
C15 C14 H14 120.0 . .
C13 C14 H14 120.0 . .
C16 C15 C14 119.0(3) . .
C16 C15 H15 120.5 . .
C14 C15 H15 120.5 . .
C15 C16 C17 118.7(3) . .
C15 C16 H16 121(2) . .
C17 C16 H16 121(2) . .
N3 C17 C16 123.0(3) . .
N3 C17 H17 118.5 . .
C16 C17 H17 118.5 . .
O2 Cl1 O4 109.37(17) . .
O2 Cl1 O3 107.75(17) . .
O4 Cl1 O3 109.59(19) . .
O2 Cl1 O1 110.71(16) . .
O4 Cl1 O1 109.63(15) . .
O3 Cl1 O1 109.76(15) . .
N4B C19 C18B 163.9(16) . .
N4A C19 C18A 175.5(7) . .
C19 C18A H18A 109.5 . .
C19 C18A H18B 109.5 . .
C19 C18A H18C 109.5 . .
C19 C18B H18D 109.5 . .
C19 C18B H18E 109.5 . .
H18D C18B H18E 109.5 . .
C19 C18B H18F 109.5 . .
H18D C18B H18F 109.5 . .
H18E C18B H18F 109.5 . .
C21 C20 H20A 109.5 . .
C21 C20 H20B 109.5 . .
H20A C20 H20B 109.5 . .
C21 C20 H20C 109.5 . .
H20A C20 H20C 109.5 . .
H20B C20 H20C 109.5 . .
N5 C21 C20 177.7(6) . .

loop_
_geom_bond_atom_site_label_1
_geom_bond_atom_site_label_2
_geom_bond_distance
Fe1 N1 1.971(2)
Fe1 N2 1.972(2)
Fe1 N3 1.976(2)
C1 C2 1.538(4)
C1 H1A 0.9800
C1 H1B 0.9800
C1 H1C 0.9800
C2 C3 1.531(4)
C2 C13 1.535(4)
C2 C8 1.538(4)
N1 C7 1.350(4)
N1 C3 1.354(4)
C3 C4 1.393(4)
C4 C5 1.371(5)
C4 H4 0.9500
C5 C6 1.391(5)
C5 H5 0.9500
C6 C7 1.380(4)
C6 H6 1.01(4)
C7 H7 0.9500
N2 C12 1.350(4)
N2 C8 1.354(3)
C8 C9 1.390(4)
C9 C10 1.378(5)
C9 H9 0.93(4)
C10 C11 1.380(4)
C10 H10 0.93(4)
C11 C12 1.375(4)
C11 H11 0.9500
C12 H12 0.9500
N3 C17 1.350(4)
N3 C13 1.358(3)
C13 C14 1.393(4)
C14 C15 1.384(4)
C14 H14 0.9500
C15 C16 1.380(4)
C15 H15 0.9500
C16 C17 1.382(4)
C16 H16 0.95(3)
C17 H17 0.9500
Cl1 O2 1.426(2)
Cl1 O4 1.431(3)
Cl1 O3 1.437(3)
Cl1 O1 1.440(2)
C19 N4A 1.139(8)
C19 N4B 1.266(13)
C19 C18B 1.380(14)
C19 C18A 1.496(8)
C18A H18A 0.9800
C18A H18B 0.9800
C18A H18C 0.9800
C18B H18D 0.9800
C18B H18E 0.9800
C18B H18F 0.9800
C20 C21 1.419(7)
C20 H20A 0.9800
C20 H20B 0.9800
C20 H20C 0.9800
C21 N5 1.147(6)
